data_4319018
loop_
_publ_author_name
'Ingo Schranz'
'Graham R. Lief'
'Steven J. Midstokke'
'Lothar Stahl'

_publ_contact_author_address
;  Department of Chemistry
    University of North Dakota
    Grand Forks, ND 585620
    USA
;
_publ_contact_author_email lstahl@chem.und.edu
_publ_contact_author_fax '(701) 777-2331'
_publ_contact_author_name 'Lothar Stahl'
_publ_contact_author_phone '(701) 777-2242'
_publ_section_title
;
 Inorganic Heterocyclic Bis(phosphines): Syntheses and Structures of a
 1,2-Bis(diazasilaphosphetidino)ethane and Its Nickel, Molybdenum, and
 Rhodium Complexes
;
_journal_name_full 'Inorganic Chemistry'
_journal_page_first 6919
_journal_page_last 6927
_journal_paper_doi 10.1021/ic020524v
_journal_volume 41
_journal_year 2002
_chemical_formula_sum 'C30 H64 B F4 N4 P2 Rh Si2'
_chemical_formula_weight 788.69
_chemical_name_common PhetPhosRh
_chemical_name_systematic
;
  ?
;
_space_group_IT_number 33
_symmetry_cell_setting orthorhombic
_symmetry_space_group_name_Hall 'P 2c -2n'
_symmetry_space_group_name_H-M 'P n a 21'
_atom_sites_solution_hydrogens geom
_atom_sites_solution_primary direct
_atom_sites_solution_secondary difmap
_audit_creation_method SHELXL-97
_cell_angle_alpha 90.00
_cell_angle_beta 90.00
_cell_angle_gamma 90.00
_cell_formula_units_Z 4
_cell_length_a 21.064(2)
_cell_length_b 18.3790(10)
_cell_length_c 10.068(3)
_cell_measurement_temperature 293(2)
_cell_volume 3897.7(12)
_computing_structure_refinement 'SHELXL-97 (Sheldrick, 1997)'
_computing_structure_solution 'SHELXS-97 (Sheldrick, 1990)'
_diffrn_ambient_temperature 293(2)
_diffrn_measured_fraction_theta_full 0.998
_diffrn_measured_fraction_theta_max 0.998
_diffrn_radiation_monochromator graphite
_diffrn_radiation_source 'fine-focus sealed tube'
_diffrn_radiation_type MoK\a
_diffrn_radiation_wavelength 0.71073
_diffrn_reflns_av_R_equivalents 0.0334
_diffrn_reflns_av_sigmaI/netI 0.0394
_diffrn_reflns_limit_h_max 25
_diffrn_reflns_limit_h_min -1
_diffrn_reflns_limit_k_max 1
_diffrn_reflns_limit_k_min -21
_diffrn_reflns_limit_l_max 11
_diffrn_reflns_limit_l_min -1
_diffrn_reflns_number 4567
_diffrn_reflns_theta_full 25.00
_diffrn_reflns_theta_max 25.00
_diffrn_reflns_theta_min 1.93
_exptl_absorpt_coefficient_mu 0.627
_exptl_crystal_colour orange
_exptl_crystal_density_diffrn 1.344
_exptl_crystal_density_method 'not measured'
_exptl_crystal_F_000 1664
_exptl_crystal_size_max 1.6
_exptl_crystal_size_mid 0.3
_exptl_crystal_size_min 0.15
_refine_diff_density_max 0.567
_refine_diff_density_min -0.405
_refine_diff_density_rms 0.075
_refine_ls_abs_structure_details 'Flack H D (1983), Acta Cryst. A39, 876-881'
_refine_ls_abs_structure_Flack 0.41(4)
_refine_ls_extinction_method none
_refine_ls_goodness_of_fit_ref 1.048
_refine_ls_hydrogen_treatment mixed
_refine_ls_matrix_type full
_refine_ls_number_parameters 413
_refine_ls_number_reflns 4060
_refine_ls_number_restraints 1
_refine_ls_restrained_S_all 1.048
_refine_ls_R_factor_all 0.0481
_refine_ls_R_factor_gt 0.0395
_refine_ls_shift/su_max 0.639
_refine_ls_shift/su_mean 0.019
_refine_ls_structure_factor_coef Fsqd
_refine_ls_weighting_details 'calc w=1/[\s^2^(Fo^2^)+(0.0672P)^2^+1.9171P] where P=(Fo^2^+2Fc^2^)/3'
_refine_ls_weighting_scheme calc
_refine_ls_wR_factor_gt 0.0999
_refine_ls_wR_factor_ref 0.1062
_reflns_number_gt 3567
_reflns_number_total 4060
_reflns_threshold_expression >2sigma(I)
_cod_data_source_file ic020524v_1.cif
_cod_data_source_block 5
_cod_original_formula_sum C30H64BF4N4P2RhSi2
_cod_database_code 4319018

loop_
_symmetry_equiv_pos_as_xyz
'x, y, z'
'-x, -y, z+1/2'
'x+1/2, -y+1/2, z'
'-x+1/2, y+1/2, z+1/2'

loop_
_atom_site_label
_atom_site_type_symbol
_atom_site_fract_x
_atom_site_fract_y
_atom_site_fract_z
_atom_site_U_iso_or_equiv
_atom_site_adp_type
_atom_site_occupancy
_atom_site_symmetry_multiplicity
_atom_site_calc_flag
_atom_site_refinement_flags
_atom_site_disorder_assembly
_atom_site_disorder_group
Rh1 Rh 0.310824(17) 0.709499(19) 0.15653(6) 0.02968(14) Uani 1 1 d . . .
P1 P 0.36764(7) 0.61727(7) 0.07100(17) 0.0293(3) Uani 1 1 d . . .
P2 P 0.39471(7) 0.78182(7) 0.11409(16) 0.0294(4) Uani 1 1 d . . .
Si1 Si 0.34009(9) 0.48546(9) 0.0138(2) 0.0399(4) Uani 1 1 d . . .
Si2 Si 0.43059(8) 0.91195(7) 0.1600(3) 0.0411(4) Uani 1 1 d . . .
N1 N 0.3410(3) 0.5699(3) -0.0641(6) 0.0388(13) Uani 1 1 d . . .
N2 N 0.3704(2) 0.5350(2) 0.1479(7) 0.0360(11) Uani 1 1 d . . .
N3 N 0.3870(3) 0.8640(3) 0.0409(6) 0.0387(13) Uani 1 1 d . . .
N4 N 0.4318(2) 0.8282(2) 0.2395(6) 0.0355(12) Uani 1 1 d . . .
C1 C 0.3923(4) 0.4146(4) -0.0580(11) 0.069(3) Uani 1 1 d . . .
H1A H 0.3750 0.3983 -0.1410 0.103 Uiso 1 1 calc R . .
H1B H 0.3952 0.3743 0.0023 0.103 Uiso 1 1 calc R . .
H1C H 0.4339 0.4345 -0.0725 0.103 Uiso 1 1 calc R . .
C2 C 0.2594(4) 0.4458(4) 0.0416(9) 0.060(2) Uani 1 1 d . . .
H2A H 0.2325 0.4815 0.0824 0.090 Uiso 1 1 calc R . .
H2B H 0.2627 0.4041 0.0987 0.090 Uiso 1 1 calc R . .
H2C H 0.2415 0.4313 -0.0420 0.090 Uiso 1 1 calc R . .
C3 C 0.5095(4) 0.9446(4) 0.1005(11) 0.078(3) Uani 1 1 d . . .
H3A H 0.5337 0.9623 0.1746 0.117 Uiso 1 1 calc R . .
H3B H 0.5035 0.9832 0.0375 0.117 Uiso 1 1 calc R . .
H3C H 0.5318 0.9052 0.0589 0.117 Uiso 1 1 calc R . .
C4 C 0.3883(4) 0.9859(4) 0.2471(11) 0.072(3) Uani 1 1 d . . .
H4A H 0.3471 0.9690 0.2744 0.108 Uiso 1 1 calc R . .
H4B H 0.3835 1.0267 0.1884 0.108 Uiso 1 1 calc R . .
H4C H 0.4122 1.0005 0.3238 0.108 Uiso 1 1 calc R . .
C10 C 0.3198(3) 0.5956(4) -0.1947(8) 0.0467(17) Uani 1 1 d . . .
C11 C 0.3702(4) 0.6424(4) -0.2589(9) 0.064(2) Uani 1 1 d . . .
H11A H 0.3756 0.6863 -0.2083 0.095 Uiso 1 1 calc R . .
H11B H 0.3575 0.6545 -0.3478 0.095 Uiso 1 1 calc R . .
H11C H 0.4097 0.6162 -0.2614 0.095 Uiso 1 1 calc R . .
C12 C 0.2563(4) 0.6367(6) -0.1867(10) 0.078(3) Uani 1 1 d . . .
H12A H 0.2232 0.6036 -0.1611 0.117 Uiso 1 1 calc R . .
H12B H 0.2465 0.6573 -0.2719 0.117 Uiso 1 1 calc R . .
H12C H 0.2595 0.6749 -0.1220 0.117 Uiso 1 1 calc R . .
C13 C 0.3113(5) 0.5286(5) -0.2824(10) 0.075(3) Uani 1 1 d . . .
H13A H 0.3514 0.5043 -0.2923 0.112 Uiso 1 1 calc R . .
H13B H 0.2960 0.5433 -0.3681 0.112 Uiso 1 1 calc R . .
H13C H 0.2813 0.4961 -0.2420 0.112 Uiso 1 1 calc R . .
C14 C 0.4501(3) 0.6476(3) 0.0416(8) 0.0403(16) Uani 1 1 d . . .
H14A H 0.4760 0.6349 0.1178 0.048 Uiso 1 1 calc R . .
H14B H 0.4670 0.6224 -0.0351 0.048 Uiso 1 1 calc R . .
C15 C 0.4542(3) 0.7297(3) 0.0182(8) 0.0399(15) Uani 1 1 d . . .
H15A H 0.4482 0.7395 -0.0757 0.048 Uiso 1 1 calc R . .
H15B H 0.4963 0.7464 0.0424 0.048 Uiso 1 1 calc R . .
C20 C 0.4004(4) 0.5103(4) 0.2710(8) 0.0478(18) Uani 1 1 d . . .
C21 C 0.4672(4) 0.4809(5) 0.2444(11) 0.073(3) Uani 1 1 d . . .
H21A H 0.4647 0.4405 0.1841 0.110 Uiso 1 1 calc R . .
H21B H 0.4859 0.4651 0.3265 0.110 Uiso 1 1 calc R . .
H21C H 0.4929 0.5186 0.2061 0.110 Uiso 1 1 calc R . .
C22 C 0.3600(5) 0.4487(5) 0.3303(11) 0.084(3) Uani 1 1 d . . .
H22A H 0.3189 0.4672 0.3533 0.125 Uiso 1 1 calc R . .
H22B H 0.3805 0.4300 0.4084 0.125 Uiso 1 1 calc R . .
H22C H 0.3556 0.4104 0.2661 0.125 Uiso 1 1 calc R . .
C23 C 0.4043(5) 0.5718(4) 0.3742(9) 0.065(2) Uani 1 1 d . . .
H23A H 0.4347 0.6074 0.3456 0.098 Uiso 1 1 calc R . .
H23B H 0.4171 0.5520 0.4583 0.098 Uiso 1 1 calc R . .
H23C H 0.3634 0.5943 0.3832 0.098 Uiso 1 1 calc R . .
C30 C 0.3667(4) 0.8859(4) -0.0934(8) 0.056(2) Uani 1 1 d . . .
C31 C 0.4213(6) 0.8821(6) -0.1935(12) 0.101(4) Uani 1 1 d . . .
H31A H 0.4511 0.9203 -0.1753 0.152 Uiso 1 1 calc R . .
H31B H 0.4048 0.8879 -0.2818 0.152 Uiso 1 1 calc R . .
H31C H 0.4421 0.8359 -0.1862 0.152 Uiso 1 1 calc R . .
C32 C 0.3429(6) 0.9643(4) -0.0872(12) 0.095(4) Uani 1 1 d . . .
H32A H 0.3042 0.9662 -0.0370 0.143 Uiso 1 1 calc R . .
H32B H 0.3352 0.9818 -0.1756 0.143 Uiso 1 1 calc R . .
H32C H 0.3743 0.9943 -0.0452 0.143 Uiso 1 1 calc R . .
C33 C 0.3114(5) 0.8374(5) -0.1404(11) 0.084(3) Uani 1 1 d . . .
H33A H 0.3240 0.7873 -0.1366 0.126 Uiso 1 1 calc R . .
H33B H 0.3004 0.8499 -0.2300 0.126 Uiso 1 1 calc R . .
H33C H 0.2753 0.8449 -0.0837 0.126 Uiso 1 1 calc R . .
C40 C 0.4608(4) 0.8027(4) 0.3647(8) 0.0446(17) Uani 1 1 d . . .
C41 C 0.4125(5) 0.7685(5) 0.4548(9) 0.068(2) Uani 1 1 d . . .
H41A H 0.3852 0.8056 0.4901 0.102 Uiso 1 1 calc R . .
H41B H 0.4337 0.7441 0.5265 0.102 Uiso 1 1 calc R . .
H41C H 0.3876 0.7341 0.4056 0.102 Uiso 1 1 calc R . .
C42 C 0.4895(6) 0.8674(5) 0.4324(12) 0.100(4) Uani 1 1 d . . .
H42A H 0.5247 0.8849 0.3811 0.150 Uiso 1 1 calc R . .
H42B H 0.5040 0.8536 0.5192 0.150 Uiso 1 1 calc R . .
H42C H 0.4582 0.9051 0.4402 0.150 Uiso 1 1 calc R . .
C43 C 0.5138(4) 0.7467(5) 0.3327(10) 0.067(2) Uani 1 1 d . . .
H43A H 0.4949 0.7021 0.3031 0.101 Uiso 1 1 calc R . .
H43B H 0.5385 0.7377 0.4112 0.101 Uiso 1 1 calc R . .
H43C H 0.5408 0.7658 0.2642 0.101 Uiso 1 1 calc R . .
C50 C 0.2155(3) 0.6483(3) 0.1518(11) 0.0494(17) Uani 1 1 d . . .
H50 H 0.2302 0.6223 0.0789 0.059 Uiso 1 1 calc R . .
C51 C 0.1641(4) 0.7025(5) 0.1259(13) 0.080(4) Uani 1 1 d . . .
H51A H 0.1444 0.6896 0.0421 0.097 Uiso 1 1 calc R . .
H51B H 0.1321 0.6961 0.1943 0.097 Uiso 1 1 calc R . .
C52 C 0.1788(4) 0.7778(5) 0.1205(16) 0.091(5) Uani 1 1 d . . .
H52A H 0.1441 0.8040 0.1619 0.109 Uiso 1 1 calc R . .
H52B H 0.1796 0.7919 0.0277 0.109 Uiso 1 1 calc R . .
C53 C 0.2408(3) 0.8044(4) 0.1843(11) 0.054(2) Uani 1 1 d . . .
H53 H 0.2656 0.8350 0.1322 0.065 Uiso 1 1 calc R . .
C54 C 0.2633(4) 0.7896(4) 0.3030(10) 0.054(2) Uani 1 1 d . . .
H54 H 0.3035 0.8072 0.3230 0.065 Uiso 1 1 calc R . .
C55 C 0.2302(6) 0.7470(5) 0.4092(12) 0.099(4) Uani 1 1 d . . .
H55A H 0.2504 0.7588 0.4930 0.118 Uiso 1 1 calc R . .
H55B H 0.1869 0.7647 0.4142 0.118 Uiso 1 1 calc R . .
C56 C 0.2275(6) 0.6684(5) 0.3992(11) 0.088(3) Uani 1 1 d . . .
H56A H 0.1851 0.6533 0.4245 0.105 Uiso 1 1 calc R . .
H56B H 0.2564 0.6485 0.4648 0.105 Uiso 1 1 calc R . .
C57 C 0.2425(4) 0.6333(4) 0.2688(8) 0.0501(19) Uani 1 1 d . . .
H57 H 0.2738 0.5976 0.2692 0.060 Uiso 1 1 calc R . .
B1 B 0.5952(7) 0.7643(8) 0.7253(16) 0.094(5) Uani 1 1 d . . .
F1 F 0.5378(5) 0.7260(5) 0.6952(9) 0.152(4) Uani 1 1 d . . .
F2 F 0.5946(7) 0.8215(5) 0.699(3) 0.40(2) Uani 1 1 d . . .
F3 F 0.6431(5) 0.7273(5) 0.714(2) 0.244(10) Uani 1 1 d . . .
F4 F 0.5901(6) 0.7668(16) 0.8524(12) 0.351(14) Uani 1 1 d . . .

loop_
_atom_site_aniso_label
_atom_site_aniso_U_11
_atom_site_aniso_U_22
_atom_site_aniso_U_33
_atom_site_aniso_U_23
_atom_site_aniso_U_13
_atom_site_aniso_U_12
Rh1 0.0302(2) 0.0244(2) 0.0345(2) -0.0033(3) 0.0036(3) -0.00071(16)
P1 0.0344(7) 0.0232(6) 0.0302(8) -0.0024(7) 0.0020(7) -0.0008(6)
P2 0.0320(7) 0.0226(6) 0.0335(9) 0.0017(6) 0.0007(6) -0.0009(6)
Si1 0.0521(10) 0.0283(8) 0.0393(10) -0.0075(8) 0.0078(9) -0.0073(8)
Si2 0.0487(8) 0.0231(7) 0.0515(10) 0.0025(11) -0.0010(13) -0.0042(6)
N1 0.050(3) 0.036(3) 0.030(3) -0.005(2) 0.002(3) -0.006(3)
N2 0.051(3) 0.023(2) 0.034(3) -0.002(3) -0.001(3) 0.0009(19)
N3 0.051(3) 0.025(2) 0.040(3) 0.004(2) 0.000(3) -0.002(2)
N4 0.047(3) 0.023(2) 0.037(3) -0.002(2) -0.004(3) -0.007(2)
C1 0.082(6) 0.044(4) 0.080(6) -0.020(5) 0.010(5) 0.008(4)
C2 0.065(5) 0.058(4) 0.058(5) -0.008(4) 0.012(4) -0.025(4)
C3 0.070(5) 0.058(5) 0.106(8) 0.025(5) 0.015(6) -0.024(4)
C4 0.100(7) 0.044(4) 0.073(6) -0.011(5) -0.007(6) 0.017(4)
C10 0.058(4) 0.049(4) 0.033(4) -0.005(3) 0.000(3) -0.002(3)
C11 0.079(5) 0.065(5) 0.047(5) 0.010(4) -0.010(4) -0.012(4)
C12 0.078(6) 0.104(7) 0.052(5) 0.007(5) -0.018(5) 0.009(5)
C13 0.116(8) 0.067(5) 0.041(4) -0.011(4) -0.013(5) -0.017(5)
C14 0.033(3) 0.033(3) 0.055(4) -0.006(3) 0.008(3) 0.001(2)
C15 0.043(3) 0.037(3) 0.039(4) 0.003(3) 0.004(3) -0.002(3)
C20 0.068(5) 0.036(3) 0.040(4) 0.007(3) -0.010(4) -0.006(3)
C21 0.073(5) 0.074(5) 0.073(6) 0.009(5) -0.020(5) 0.022(4)
C22 0.117(8) 0.051(5) 0.083(7) 0.026(5) -0.007(6) -0.033(5)
C23 0.107(7) 0.048(4) 0.042(4) -0.003(4) -0.010(5) -0.002(5)
C30 0.092(6) 0.038(4) 0.037(4) 0.015(3) -0.013(4) 0.005(4)
C31 0.127(9) 0.112(9) 0.065(7) 0.029(7) 0.023(7) 0.024(8)
C32 0.156(10) 0.043(5) 0.087(8) 0.014(5) -0.049(8) 0.026(6)
C33 0.117(8) 0.073(6) 0.062(6) 0.017(5) -0.039(6) -0.005(6)
C40 0.051(4) 0.039(3) 0.043(4) -0.002(3) -0.013(4) -0.005(3)
C41 0.081(6) 0.077(5) 0.047(5) 0.013(5) -0.002(5) 0.006(5)
C42 0.154(10) 0.055(5) 0.091(8) -0.002(6) -0.067(8) -0.025(6)
C43 0.055(5) 0.079(6) 0.068(6) 0.003(5) -0.021(4) 0.015(4)
C50 0.040(3) 0.048(3) 0.060(5) -0.006(5) 0.019(5) -0.014(3)
C51 0.045(4) 0.090(6) 0.106(10) -0.035(6) -0.015(5) 0.003(4)
C52 0.059(4) 0.070(5) 0.144(15) 0.020(7) -0.027(7) 0.011(4)
C53 0.043(3) 0.039(3) 0.080(8) -0.005(4) 0.003(4) 0.012(3)
C54 0.053(4) 0.041(4) 0.069(6) -0.022(4) 0.021(4) 0.001(3)
C55 0.147(10) 0.068(6) 0.081(8) -0.026(6) 0.082(8) -0.019(6)
C56 0.137(9) 0.060(5) 0.065(7) -0.003(5) 0.047(7) -0.003(6)
C57 0.061(4) 0.038(4) 0.051(5) -0.003(4) 0.018(4) -0.010(3)
B1 0.110(10) 0.077(8) 0.095(10) -0.039(8) -0.053(8) 0.039(7)
F1 0.168(7) 0.174(7) 0.114(8) 0.001(6) -0.050(6) -0.047(6)
F2 0.286(14) 0.076(5) 0.83(6) 0.003(15) -0.32(3) -0.013(7)
F3 0.175(9) 0.111(5) 0.45(3) -0.002(11) 0.115(14) -0.013(6)
F4 0.124(8) 0.84(5) 0.086(7) -0.100(16) -0.003(7) -0.021(17)

loop_
_atom_type_symbol
_atom_type_description
_atom_type_scat_dispersion_real
_atom_type_scat_dispersion_imag
_atom_type_scat_source
C C 0.0033 0.0016 'International Tables Vol C Tables 4.2.6.8 and 6.1.1.4'
H H 0.0000 0.0000 'International Tables Vol C Tables 4.2.6.8 and 6.1.1.4'
B B 0.0013 0.0007 'International Tables Vol C Tables 4.2.6.8 and 6.1.1.4'
N N 0.0061 0.0033 'International Tables Vol C Tables 4.2.6.8 and 6.1.1.4'
F F 0.0171 0.0103 'International Tables Vol C Tables 4.2.6.8 and 6.1.1.4'
Si Si 0.0817 0.0704 'International Tables Vol C Tables 4.2.6.8 and 6.1.1.4'
P P 0.1023 0.0942 'International Tables Vol C Tables 4.2.6.8 and 6.1.1.4'
Rh Rh -1.1178 0.9187 'International Tables Vol C Tables 4.2.6.8 and 6.1.1.4'

loop_
_geom_angle_atom_site_label_1
_geom_angle_atom_site_label_2
_geom_angle_atom_site_label_3
_geom_angle
_geom_angle_site_symmetry_1
_geom_angle_site_symmetry_3
_geom_angle_publ_flag
P1 Rh1 P2 87.40(5) . . ?
P1 Rh1 C53 163.7(3) . . ?
P2 Rh1 C53 94.51(19) . . ?
P1 Rh1 C50 95.07(18) . . ?
P2 Rh1 C50 165.7(3) . . ?
C53 Rh1 C50 79.2(2) . . ?
P1 Rh1 C57 93.57(19) . . ?
P2 Rh1 C57 160.3(2) . . ?
C53 Rh1 C57 90.0(3) . . ?
C50 Rh1 C57 33.8(3) . . ?
P1 Rh1 C54 162.9(3) . . ?
P2 Rh1 C54 94.89(19) . . ?
C53 Rh1 C54 33.1(3) . . ?
C50 Rh1 C54 86.9(3) . . ?
C57 Rh1 C54 78.6(3) . . ?
N2 P1 N1 85.4(3) . . ?
N2 P1 C14 108.1(3) . . ?
N1 P1 C14 109.6(3) . . ?
N2 P1 Rh1 121.0(2) . . ?
N1 P1 Rh1 121.0(2) . . ?
C14 P1 Rh1 109.51(19) . . ?
N2 P1 Si1 42.9(2) . . ?
N1 P1 Si1 42.58(19) . . ?
C14 P1 Si1 117.6(2) . . ?
Rh1 P1 Si1 132.87(8) . . ?
N3 P2 N4 85.4(3) . . ?
N3 P2 C15 107.5(3) . . ?
N4 P2 C15 109.5(3) . . ?
N3 P2 Rh1 122.4(2) . . ?
N4 P2 Rh1 120.8(2) . . ?
C15 P2 Rh1 109.0(2) . . ?
N3 P2 Si2 43.0(2) . . ?
N4 P2 Si2 42.65(18) . . ?
C15 P2 Si2 112.3(2) . . ?
Rh1 P2 Si2 138.73(8) . . ?
N1 Si1 N2 83.1(3) . . ?
N1 Si1 C1 116.4(4) . . ?
N2 Si1 C1 116.8(4) . . ?
N1 Si1 C2 115.2(4) . . ?
N2 Si1 C2 114.8(3) . . ?
C1 Si1 C2 108.9(4) . . ?
N1 Si1 P1 41.69(19) . . ?
N2 Si1 P1 41.42(17) . . ?
C1 Si1 P1 128.3(3) . . ?
C2 Si1 P1 122.8(3) . . ?
N4 Si2 N3 82.9(2) . . ?
N4 Si2 C4 116.2(4) . . ?
N3 Si2 C4 116.3(4) . . ?
N4 Si2 C3 114.9(3) . . ?
N3 Si2 C3 114.2(4) . . ?
C4 Si2 C3 110.2(4) . . ?
N4 Si2 P2 41.93(18) . . ?
N3 Si2 P2 41.21(17) . . ?
C4 Si2 P2 129.3(3) . . ?
C3 Si2 P2 120.5(3) . . ?
C10 N1 P1 130.5(5) . . ?
C10 N1 Si1 133.4(5) . . ?
P1 N1 Si1 95.7(3) . . ?
C20 N2 P1 132.5(4) . . ?
C20 N2 Si1 130.5(4) . . ?
P1 N2 Si1 95.7(3) . . ?
C30 N3 P2 132.2(5) . . ?
C30 N3 Si2 130.1(4) . . ?
P2 N3 Si2 95.8(3) . . ?
C40 N4 P2 131.4(4) . . ?
C40 N4 Si2 132.9(4) . . ?
P2 N4 Si2 95.4(3) . . ?
N1 C10 C11 110.6(6) . . ?
N1 C10 C13 107.2(6) . . ?
C11 C10 C13 107.1(7) . . ?
N1 C10 C12 112.1(6) . . ?
C11 C10 C12 110.7(7) . . ?
C13 C10 C12 109.0(7) . . ?
C15 C14 P1 112.1(4) . . ?
C14 C15 P2 113.1(5) . . ?
N2 C20 C21 111.1(7) . . ?
N2 C20 C23 111.5(5) . . ?
C21 C20 C23 109.2(7) . . ?
N2 C20 C22 108.5(6) . . ?
C21 C20 C22 108.5(7) . . ?
C23 C20 C22 107.9(7) . . ?
N3 C30 C32 108.3(7) . . ?
N3 C30 C31 112.0(7) . . ?
C32 C30 C31 108.4(8) . . ?
N3 C30 C33 110.1(6) . . ?
C32 C30 C33 108.1(8) . . ?
C31 C30 C33 109.9(9) . . ?
N4 C40 C42 107.7(6) . . ?
N4 C40 C41 111.5(6) . . ?
C42 C40 C41 109.3(8) . . ?
N4 C40 C43 109.3(6) . . ?
C42 C40 C43 109.3(8) . . ?
C41 C40 C43 109.6(7) . . ?
C57 C50 C51 126.8(9) . . ?
C57 C50 Rh1 73.2(4) . . ?
C51 C50 Rh1 108.1(5) . . ?
C52 C51 C50 119.9(7) . . ?
C51 C52 C53 118.8(8) . . ?
C54 C53 C52 128.4(9) . . ?
C54 C53 Rh1 73.9(4) . . ?
C52 C53 Rh1 104.6(5) . . ?
C53 C54 C55 126.2(9) . . ?
C53 C54 Rh1 73.0(5) . . ?
C55 C54 Rh1 108.9(5) . . ?
C56 C55 C54 119.3(7) . . ?
C55 C56 C57 118.8(8) . . ?
C50 C57 C56 126.4(8) . . ?
C50 C57 Rh1 73.1(4) . . ?
C56 C57 Rh1 107.5(5) . . ?
F2 B1 F3 122(2) . . ?
F2 B1 F4 102(2) . . ?
F3 B1 F4 100.2(17) . . ?
F2 B1 F1 114.6(12) . . ?
F3 B1 F1 113.9(11) . . ?
F4 B1 F1 99.1(17) . . ?

loop_
_geom_bond_atom_site_label_1
_geom_bond_atom_site_label_2
_geom_bond_distance
_geom_bond_site_symmetry_2
_geom_bond_publ_flag
Rh1 P1 2.2466(15) . ?
Rh1 P2 2.2521(14) . ?
Rh1 C53 2.302(6) . ?
Rh1 C50 2.303(6) . ?
Rh1 C57 2.304(7) . ?
Rh1 C54 2.312(7) . ?
P1 N2 1.700(5) . ?
P1 N1 1.709(6) . ?
P1 C14 1.848(6) . ?
P1 Si1 2.557(2) . ?
P2 N3 1.689(5) . ?
P2 N4 1.712(5) . ?
P2 C15 1.849(7) . ?
P2 Si2 2.5505(19) . ?
Si1 N1 1.739(6) . ?
Si1 N2 1.749(6) . ?
Si1 C1 1.851(8) . ?
Si1 C2 1.872(7) . ?
Si2 N4 1.736(5) . ?
Si2 N3 1.749(6) . ?
Si2 C4 1.847(8) . ?
Si2 C3 1.866(8) . ?
N1 C10 1.467(10) . ?
N2 C20 1.464(10) . ?
N3 C30 1.474(10) . ?
N4 C40 1.477(9) . ?
C10 C11 1.514(11) . ?
C10 C13 1.525(11) . ?
C10 C12 1.538(11) . ?
C14 C15 1.529(8) . ?
C20 C21 1.529(11) . ?
C20 C23 1.537(11) . ?
C20 C22 1.537(11) . ?
C30 C32 1.528(10) . ?
C30 C31 1.530(14) . ?
C30 C33 1.541(12) . ?
C40 C42 1.497(11) . ?
C40 C41 1.502(12) . ?
C40 C43 1.551(11) . ?
C50 C57 1.338(13) . ?
C50 C51 1.493(11) . ?
C51 C52 1.419(11) . ?
C52 C53 1.534(12) . ?
C53 C54 1.315(14) . ?
C54 C55 1.496(12) . ?
C55 C56 1.450(13) . ?
C56 C57 1.496(12) . ?
B1 F2 1.084(17) . ?
B1 F3 1.222(15) . ?
B1 F4 1.28(2) . ?
B1 F1 1.431(17) . ?
